data_1505167
loop_
_publ_author_name
'Al-Kaysi, Rabih O.'
'Dillon, Robert J.'
'Kaiser, J. Michael'
'Mueller, Leonard J.'
'Guirado, Gonzalo'
'Bardeen, Christopher J.'

_publ_section_title
;
 Photopolymerization of Organic Molecular Crystal Nanorods
;
_journal_issue 25
_journal_name_full Macromolecules
_journal_page_first 9040
_journal_paper_doi 10.1021/ma0717082
_journal_volume 40
_journal_year 2007
_chemical_formula_sum 'C31 H20 O4'
_chemical_formula_weight 456.47
_chemical_name_systematic
;

 ?

;
_space_group_IT_number 14
_symmetry_cell_setting monoclinic
_symmetry_space_group_name_Hall '-P 2ybc'
_symmetry_space_group_name_H-M 'P 1 21/c 1'
_atom_sites_solution_hydrogens geom
_atom_sites_solution_primary direct
_atom_sites_solution_secondary difmap
_audit_creation_method SHELXL-97
_cell_angle_alpha 90.00
_cell_angle_beta 107.740(2)
_cell_angle_gamma 90.00
_cell_formula_units_Z 4
_cell_length_a 15.310(3)
_cell_length_b 11.863(2)
_cell_length_c 12.988(2)
_cell_measurement_reflns_used 7187
_cell_measurement_temperature 100(2)
_cell_measurement_theta_max 31.35
_cell_measurement_theta_min 2.38
_cell_volume 2246.7(7)
_computing_cell_refinement 'Bruker SMART'
_computing_data_collection 'Bruker SMART'
_computing_data_reduction 'Bruker SAINT'
_computing_molecular_graphics 'Bruker SHELXTL'
_computing_publication_material 'Bruker SHELXTL'
_computing_structure_refinement 'SHELXL-97 (Sheldrick, 1997)'
_computing_structure_solution 'SHELXS-97 (Sheldrick, 1990)'
_diffrn_ambient_temperature 100(2)
_diffrn_measured_fraction_theta_full 0.998
_diffrn_measured_fraction_theta_max 0.998
_diffrn_measurement_device_type 'CCD area detector'
_diffrn_measurement_method 'phi and omega scans'
_diffrn_radiation_monochromator graphite
_diffrn_radiation_source 'Normal-focus sealed tube'
_diffrn_radiation_type MoK\a
_diffrn_radiation_wavelength 0.71073
_diffrn_reflns_av_R_equivalents 0.0589
_diffrn_reflns_av_sigmaI/netI 0.0352
_diffrn_reflns_limit_h_max 21
_diffrn_reflns_limit_h_min -21
_diffrn_reflns_limit_k_max 16
_diffrn_reflns_limit_k_min -16
_diffrn_reflns_limit_l_max 18
_diffrn_reflns_limit_l_min -18
_diffrn_reflns_number 48716
_diffrn_reflns_theta_full 30.51
_diffrn_reflns_theta_max 30.51
_diffrn_reflns_theta_min 2.21
_exptl_absorpt_coefficient_mu 0.089
_exptl_absorpt_correction_T_max 0.9703
_exptl_absorpt_correction_T_min 0.9557
_exptl_absorpt_correction_type multi-scan
_exptl_absorpt_process_details 'Bruker SADABS'
_exptl_crystal_colour 'light yellow'
_exptl_crystal_density_diffrn 1.350
_exptl_crystal_density_meas 0
_exptl_crystal_density_method 'not measured'
_exptl_crystal_description 'prism frag'
_exptl_crystal_F_000 952
_exptl_crystal_size_max 0.51
_exptl_crystal_size_mid 0.37
_exptl_crystal_size_min 0.34
_refine_diff_density_max 0.354
_refine_diff_density_min -0.261
_refine_diff_density_rms 0.058
_refine_ls_extinction_method none
_refine_ls_goodness_of_fit_ref 1.106
_refine_ls_hydrogen_treatment constr
_refine_ls_matrix_type full
_refine_ls_number_parameters 500
_refine_ls_number_reflns 6837
_refine_ls_number_restraints 450
_refine_ls_restrained_S_all 1.074
_refine_ls_R_factor_all 0.0878
_refine_ls_R_factor_gt 0.0709
_refine_ls_shift/su_max 0.000
_refine_ls_shift/su_mean 0.000
_refine_ls_structure_factor_coef Fsqd
_refine_ls_weighting_details 'calc w=1/[\s^2^(Fo^2^)+(0.0567P)^2^+2.5799P] where P=(Fo^2^+2Fc^2^)/3'
_refine_ls_weighting_scheme calc
_refine_ls_wR_factor_gt 0.1881
_refine_ls_wR_factor_ref 0.2011
_reflns_number_gt 5382
_reflns_number_total 6837
_reflns_threshold_expression >2sigma(I)
_cod_data_source_file ma0717082-file001.cif
_cod_data_source_block cb8r2_0m
_cod_depositor_comments
;
The following automatic conversions were performed:

'_symmetry_cell_setting' value 'Monoclinic' changed to 'monoclinic'
according to /home/saulius/struct/CIF-dictionaries/cif_core.dic
dictionary named 'cif_core.dic' version 2.4.1 from 2010-06-29.

Automatic conversion script
Id: cif_fix_values 1715 2011-07-08 13:25:40Z adriana 
;
_cod_original_cell_volume 2246.6(7)
_cod_original_sg_symbol_H-M P2(1)/c
_cod_database_code 1505167

loop_
_symmetry_equiv_pos_as_xyz
'x, y, z'
'-x, y+1/2, -z+1/2'
'-x, -y, -z'
'x, -y-1/2, z-1/2'

loop_
_atom_site_label
_atom_site_type_symbol
_atom_site_fract_x
_atom_site_fract_y
_atom_site_fract_z
_atom_site_U_iso_or_equiv
_atom_site_adp_type
_atom_site_occupancy
_atom_site_symmetry_multiplicity
_atom_site_calc_flag
_atom_site_refinement_flags
_atom_site_disorder_assembly
_atom_site_disorder_group
C1 C 0.61255(16) 0.46853(17) 0.72985(15) 0.0347(4) Uani 1 1 d . . .
H1A H 0.6773 0.4770 0.7555 0.042 Uiso 1 1 calc R . .
C2 C 0.57192(19) 0.38082(19) 0.76542(16) 0.0422(5) Uani 1 1 d . . .
H2A H 0.6089 0.3284 0.8152 0.051 Uiso 1 1 calc R . .
C3 C 0.4759(2) 0.3667(2) 0.72951(17) 0.0473(6) Uani 1 1 d . . .
H3A H 0.4488 0.3051 0.7554 0.057 Uiso 1 1 calc R . .
C4 C 0.42181(18) 0.4406(2) 0.65818(17) 0.0418(5) Uani 1 1 d . . .
H4A H 0.3572 0.4302 0.6343 0.050 Uiso 1 1 calc R . .
C4A C 0.46112(14) 0.53392(18) 0.61871(14) 0.0322(4) Uani 1 1 d . . .
C5 C 0.38797(15) 0.7814(2) 0.43364(16) 0.0391(5) Uani 1 1 d . A .
H5A H 0.3234 0.7711 0.4097 0.047 Uiso 1 1 calc R . .
C6 C 0.42479(17) 0.8709(2) 0.39748(16) 0.0434(5) Uani 1 1 d . . .
H6A H 0.3860 0.9237 0.3499 0.052 Uiso 1 1 calc R . .
C7 C 0.52041(18) 0.88599(19) 0.43016(16) 0.0406(5) Uani 1 1 d . . .
H7A H 0.5457 0.9487 0.4036 0.049 Uiso 1 1 calc R . .
C8 C 0.57760(15) 0.81194(18) 0.49948(15) 0.0337(4) Uani 1 1 d . . .
H8A H 0.6420 0.8233 0.5196 0.040 Uiso 1 1 calc R . .
C8A C 0.54184(13) 0.71792(16) 0.54204(13) 0.0277(4) Uani 1 1 d . A .
C9 C 0.59667(13) 0.63915(16) 0.61439(14) 0.0274(4) Uani 1 1 d D . .
C9A C 0.55830(14) 0.54782(16) 0.65413(14) 0.0288(4) Uani 1 1 d . A .
C10 C 0.40720(14) 0.61073(19) 0.54523(15) 0.0337(4) Uani 1 1 d . A .
H10A H 0.3426 0.6001 0.5203 0.040 Uiso 1 1 calc R . .
C10A C 0.44463(13) 0.70185(17) 0.50743(14) 0.0300(4) Uani 1 1 d . . .
C11 C 0.6987(2) 0.6454(4) 0.6442(3) 0.0286(8) Uani 0.787(2) 1 d PDU A 1
O1 O 0.7502(3) 0.5754(4) 0.6298(4) 0.0405(11) Uani 0.787(2) 1 d PDU A 1
O2 O 0.7273(2) 0.7457(3) 0.6939(2) 0.0311(6) Uani 0.787(2) 1 d PDU A 1
C12 C 0.82174(18) 0.7704(3) 0.7139(2) 0.0373(6) Uani 0.787(2) 1 d PDU A 1
H12A H 0.8313 0.8529 0.7213 0.045 Uiso 0.787(2) 1 calc PR A 1
H12B H 0.8415 0.7447 0.6519 0.045 Uiso 0.787(2) 1 calc PR A 1
C1' C 1.0618(4) 0.8417(5) 1.0124(4) 0.0479(13) Uani 0.787(2) 1 d PDU A 1
H1'A H 1.0230 0.8844 0.9545 0.057 Uiso 0.787(2) 1 calc PR A 1
C2' C 1.1500(4) 0.8766(6) 1.0607(5) 0.0593(15) Uani 0.787(2) 1 d PDU A 1
H2'A H 1.1720 0.9433 1.0365 0.071 Uiso 0.787(2) 1 calc PR A 1
C3' C 1.2084(4) 0.8136(6) 1.1465(5) 0.0624(18) Uani 0.787(2) 1 d PDU A 1
H3'A H 1.2697 0.8378 1.1792 0.075 Uiso 0.787(2) 1 calc PR A 1
C4' C 1.1779(4) 0.7193(6) 1.1825(5) 0.0541(16) Uani 0.787(2) 1 d PDU A 1
H4'A H 1.2182 0.6785 1.2407 0.065 Uiso 0.787(2) 1 calc PR A 1
C4B C 1.0862(4) 0.6795(5) 1.1350(4) 0.0380(11) Uani 0.787(2) 1 d PDU A 1
C5' C 0.9314(4) 0.4431(5) 1.1575(5) 0.0378(11) Uani 0.787(2) 1 d PDU A 1
H5'A H 0.9698 0.4021 1.2170 0.045 Uiso 0.787(2) 1 calc PR A 1
C6' C 0.8464(4) 0.4065(4) 1.1084(5) 0.0423(12) Uani 0.787(2) 1 d PDU A 1
H6'A H 0.8258 0.3390 1.1330 0.051 Uiso 0.787(2) 1 calc PR A 1
C7' C 0.7856(3) 0.4663(4) 1.0199(4) 0.0357(10) Uani 0.787(2) 1 d PDU A 1
H7'A H 0.7251 0.4394 0.9868 0.043 Uiso 0.787(2) 1 calc PR A 1
C8' C 0.8151(2) 0.5628(3) 0.9833(3) 0.0294(7) Uani 0.787(2) 1 d PDU A 1
H8'A H 0.7748 0.6030 0.9247 0.035 Uiso 0.787(2) 1 calc PR A 1
C8B C 0.9061(4) 0.6034(7) 1.0324(6) 0.0277(9) Uani 0.787(2) 1 d PDU A 1
C9' C 0.9379(4) 0.7023(6) 0.9984(4) 0.0299(11) Uani 0.787(2) 1 d PDU A 1
C9B C 1.0276(4) 0.7427(6) 1.0477(4) 0.0348(10) Uani 0.787(2) 1 d PDU A 1
C10' C 1.0545(4) 0.5824(6) 1.1709(5) 0.0383(11) Uani 0.787(2) 1 d PDU A 1
H10B H 1.0940 0.5420 1.2301 0.046 Uiso 0.787(2) 1 calc PR A 1
C10B C 0.9652(4) 0.5422(6) 1.1218(5) 0.0327(12) Uani 0.787(2) 1 d PDU A 1
C11' C 0.87632(16) 0.7650(2) 0.9042(2) 0.0308(5) Uani 0.787(2) 1 d PDU A 1
O1' O 0.83291(16) 0.84734(18) 0.90938(19) 0.0498(6) Uani 0.787(2) 1 d PDU A 1
O2' O 0.87583(12) 0.71589(16) 0.81023(13) 0.0322(4) Uani 0.787(2) 1 d PDU A 1
C11G C 0.6962(8) 0.6745(12) 0.6658(12) 0.025(3) Uani 0.213(2) 1 d PDU A 2
O1G O 0.7323(11) 0.7454(12) 0.7334(8) 0.041(3) Uani 0.213(2) 1 d PDU A 2
O2G O 0.7443(10) 0.6062(12) 0.6191(13) 0.027(2) Uani 0.213(2) 1 d PDU A 2
C12F C 0.8410(6) 0.6199(8) 0.6555(6) 0.0300(17) Uani 0.213(2) 1 d PDU A 2
H12C H 0.8669 0.5911 0.5994 0.036 Uiso 0.213(2) 1 calc PR A 2
H12D H 0.8557 0.7012 0.6654 0.036 Uiso 0.213(2) 1 calc PR A 2
C1F C 0.8269(13) 0.2624(17) 0.8409(15) 0.032(3) Uani 0.213(2) 1 d PDU A 2
H1FA H 0.7872 0.2983 0.7788 0.039 Uiso 0.213(2) 1 calc PR A 2
C2F C 0.7975(12) 0.1714(16) 0.8862(13) 0.040(4) Uani 0.213(2) 1 d PDU A 2
H2FA H 0.7367 0.1443 0.8557 0.048 Uiso 0.213(2) 1 calc PR A 2
C3F C 0.8562(13) 0.1182(16) 0.9770(12) 0.040(4) Uani 0.213(2) 1 d PDU A 2
H3FA H 0.8344 0.0558 1.0080 0.048 Uiso 0.213(2) 1 calc PR A 2
C4F C 0.9437(13) 0.1537(17) 1.0217(13) 0.035(4) Uani 0.213(2) 1 d PDU A 2
H4FA H 0.9829 0.1143 1.0819 0.041 Uiso 0.213(2) 1 calc PR A 2
C4C C 0.9777(13) 0.2487(19) 0.9800(14) 0.028(3) Uani 0.213(2) 1 d PDU A 2
C5F C 1.1927(12) 0.4148(17) 1.0315(16) 0.0378(11) Uani 0.213(2) 1 d PDU A 2
H5FA H 1.2310 0.3770 1.0934 0.045 Uiso 0.213(2) 1 calc PR A 2
C6F C 1.2251(13) 0.5010(15) 0.9887(16) 0.041(4) Uani 0.213(2) 1 d PDU A 2
H6FA H 1.2874 0.5223 1.0199 0.049 Uiso 0.213(2) 1 calc PR A 2
C7F C 1.1707(9) 0.5623(13) 0.8985(15) 0.031(3) Uani 0.213(2) 1 d PDU A 2
H7FA H 1.1954 0.6249 0.8711 0.037 Uiso 0.213(2) 1 calc PR A 2
C8F C 1.0804(11) 0.5292(15) 0.8508(19) 0.032(4) Uani 0.213(2) 1 d PDU A 2
H8FA H 1.0434 0.5688 0.7894 0.039 Uiso 0.213(2) 1 calc PR A 2
C8C C 1.0426(10) 0.4371(18) 0.8924(17) 0.023(3) Uani 0.213(2) 1 d PDU A 2
C9F C 0.9511(10) 0.3982(16) 0.8469(15) 0.021(2) Uani 0.213(2) 1 d PDU A 2
C9C C 0.9193(12) 0.3028(17) 0.8892(16) 0.026(3) Uani 0.213(2) 1 d PDU A 2
C10F C 1.0664(14) 0.2886(18) 1.0269(14) 0.024(3) Uani 0.213(2) 1 d PDU A 2
H10C H 1.1047 0.2525 1.0898 0.028 Uiso 0.213(2) 1 calc PR A 2
C10C C 1.1004(15) 0.380(3) 0.984(2) 0.027(3) Uani 0.213(2) 1 d PDU A 2
C11F C 0.8907(5) 0.4486(7) 0.7459(6) 0.0262(15) Uani 0.213(2) 1 d PDU A 2
O1F O 0.8538(5) 0.3987(6) 0.6625(5) 0.0335(15) Uani 0.213(2) 1 d PDU A 2
O2F O 0.8829(4) 0.5630(5) 0.7535(5) 0.0276(13) Uani 0.213(2) 1 d PDU A 2

loop_
_atom_site_aniso_label
_atom_site_aniso_U_11
_atom_site_aniso_U_22
_atom_site_aniso_U_33
_atom_site_aniso_U_23
_atom_site_aniso_U_13
_atom_site_aniso_U_12
C1 0.0528(12) 0.0330(9) 0.0195(8) 0.0036(7) 0.0128(8) 0.0055(9)
C2 0.0750(16) 0.0338(10) 0.0208(8) 0.0033(7) 0.0192(9) 0.0002(10)
C3 0.0850(19) 0.0389(11) 0.0266(10) -0.0051(8) 0.0297(11) -0.0167(12)
C4 0.0577(13) 0.0466(12) 0.0270(9) -0.0106(9) 0.0219(9) -0.0137(10)
C4A 0.0429(10) 0.0372(10) 0.0199(8) -0.0058(7) 0.0147(7) -0.0031(8)
C5 0.0404(11) 0.0470(12) 0.0244(9) -0.0058(8) 0.0019(8) 0.0178(9)
C6 0.0582(14) 0.0423(12) 0.0237(9) 0.0024(8) 0.0036(9) 0.0234(10)
C7 0.0601(14) 0.0347(10) 0.0266(9) 0.0075(8) 0.0128(9) 0.0118(10)
C8 0.0402(10) 0.0359(10) 0.0256(8) 0.0075(7) 0.0111(7) 0.0071(8)
C8A 0.0353(9) 0.0318(9) 0.0167(7) 0.0017(6) 0.0089(6) 0.0075(7)
C9 0.0311(9) 0.0333(9) 0.0188(7) 0.0046(6) 0.0091(6) 0.0054(7)
C9A 0.0411(10) 0.0300(9) 0.0177(7) 0.0012(6) 0.0123(7) 0.0033(7)
C10 0.0328(9) 0.0446(11) 0.0242(8) -0.0099(8) 0.0095(7) 0.0025(8)
C10A 0.0332(9) 0.0368(9) 0.0194(7) -0.0045(7) 0.0070(6) 0.0097(7)
C11 0.0346(14) 0.035(2) 0.0172(17) 0.0038(12) 0.0092(11) 0.0064(13)
O1 0.0390(14) 0.047(2) 0.0348(18) -0.0030(16) 0.0098(12) 0.0156(14)
O2 0.0318(11) 0.0320(12) 0.0281(14) 0.0035(13) 0.0073(13) 0.0024(9)
C12 0.0355(12) 0.0437(14) 0.0307(12) 0.0134(11) 0.0070(10) -0.0017(11)
C1' 0.0393(18) 0.043(2) 0.056(3) -0.016(2) 0.006(2) 0.0017(16)
C2' 0.044(2) 0.053(3) 0.074(4) -0.030(3) 0.008(3) -0.0080(19)
C3' 0.035(2) 0.067(4) 0.072(4) -0.036(3) -0.002(2) -0.002(2)
C4' 0.0327(19) 0.065(3) 0.053(3) -0.030(3) -0.0046(19) 0.008(2)
C4B 0.0289(16) 0.049(3) 0.030(2) -0.0170(17) -0.0003(15) 0.0098(16)
C5' 0.0383(17) 0.050(3) 0.0278(17) 0.0057(17) 0.0142(13) 0.0102(16)
C6' 0.044(2) 0.052(3) 0.0353(17) 0.0100(17) 0.0189(17) 0.0039(18)
C7' 0.0325(17) 0.047(3) 0.0307(17) 0.0022(16) 0.0148(14) -0.0049(16)
C8' 0.0251(12) 0.042(2) 0.0215(15) -0.0029(11) 0.0073(10) -0.0002(12)
C8B 0.0246(14) 0.037(3) 0.020(2) -0.0061(14) 0.0062(12) 0.0034(15)
C9' 0.0269(13) 0.039(2) 0.022(2) -0.0064(16) 0.0051(14) 0.0057(12)
C9B 0.0278(14) 0.040(2) 0.033(3) -0.0144(17) 0.0042(15) 0.0038(13)
C10' 0.0333(17) 0.053(3) 0.025(2) -0.0090(16) 0.0029(13) 0.0132(17)
C10B 0.0328(16) 0.044(3) 0.0210(15) -0.0038(15) 0.0079(11) 0.0131(14)
C11' 0.0274(11) 0.0313(11) 0.0316(11) -0.0037(9) 0.0060(9) -0.0010(9)
O1' 0.0514(12) 0.0401(11) 0.0493(12) -0.0110(9) 0.0026(10) 0.0144(9)
O2' 0.0312(8) 0.0405(10) 0.0246(8) 0.0045(7) 0.0081(6) 0.0053(7)
C11G 0.040(5) 0.025(7) 0.012(6) 0.004(4) 0.011(4) 0.007(4)
O1G 0.046(5) 0.036(5) 0.036(6) -0.010(5) 0.003(6) -0.005(4)
O2G 0.029(4) 0.036(7) 0.017(3) 0.005(4) 0.008(3) 0.008(4)
C12F 0.030(4) 0.038(4) 0.022(4) 0.011(3) 0.007(3) -0.002(3)
C1F 0.027(6) 0.037(6) 0.036(7) 0.001(5) 0.015(5) -0.011(5)
C2F 0.032(7) 0.040(7) 0.053(9) 0.000(6) 0.020(6) -0.021(5)
C3F 0.049(8) 0.030(6) 0.048(9) 0.001(6) 0.024(7) -0.017(5)
C4F 0.038(6) 0.030(6) 0.039(8) 0.010(6) 0.016(6) -0.012(4)
C4C 0.036(6) 0.031(5) 0.020(7) 0.003(5) 0.013(5) -0.001(4)
C5F 0.0383(17) 0.050(3) 0.0278(17) 0.0057(17) 0.0142(13) 0.0102(16)
C6F 0.036(6) 0.045(9) 0.030(6) -0.003(6) -0.007(5) -0.006(6)
C7F 0.014(5) 0.040(8) 0.039(6) 0.000(5) 0.007(4) -0.007(5)
C8F 0.030(6) 0.031(7) 0.031(6) 0.003(5) 0.002(5) -0.002(6)
C8C 0.019(5) 0.023(6) 0.033(7) 0.000(4) 0.017(4) -0.007(5)
C9F 0.016(5) 0.029(5) 0.020(5) 0.002(4) 0.011(3) 0.001(4)
C9C 0.028(6) 0.025(5) 0.033(8) 0.001(4) 0.020(5) -0.012(5)
C10F 0.040(6) 0.022(5) 0.016(7) -0.006(4) 0.018(5) -0.008(4)
C10C 0.028(5) 0.036(8) 0.020(8) 0.003(4) 0.012(4) 0.009(5)
C11F 0.025(3) 0.035(4) 0.019(3) -0.001(3) 0.008(3) -0.003(3)
O1F 0.036(3) 0.043(4) 0.018(3) -0.008(2) 0.004(2) -0.003(3)
O2F 0.030(3) 0.032(3) 0.021(3) 0.002(2) 0.007(2) 0.000(2)

loop_
_atom_type_symbol
_atom_type_description
_atom_type_scat_dispersion_real
_atom_type_scat_dispersion_imag
_atom_type_scat_source
C C 0.0033 0.0016 'International Tables Vol C Tables 4.2.6.8 and 6.1.1.4'
H H 0.0000 0.0000 'International Tables Vol C Tables 4.2.6.8 and 6.1.1.4'
O O 0.0106 0.0060 'International Tables Vol C Tables 4.2.6.8 and 6.1.1.4'

loop_
_geom_angle_atom_site_label_1
_geom_angle_atom_site_label_2
_geom_angle_atom_site_label_3
_geom_angle
C2 C1 C9A 120.4(2)
C1 C2 C3 121.1(2)
C4 C3 C2 120.4(2)
C3 C4 C4A 120.7(2)
C10 C4A C9A 119.16(18)
C10 C4A C4 121.7(2)
C9A C4A C4 119.1(2)
C6 C5 C10A 121.2(2)
C5 C6 C7 120.08(19)
C8 C7 C6 121.1(2)
C7 C8 C8A 120.9(2)
C9 C8A C8 123.84(18)
C9 C8A C10A 118.24(18)
C8 C8A C10A 117.91(17)
C9A C9 C8A 121.79(18)
C9A C9 C11 117.8(3)
C8A C9 C11 120.3(3)
C9A C9 C11G 121.7(7)
C8A C9 C11G 115.0(7)
C11 C9 C11G 17.3(4)
C9 C9A C4A 118.87(17)
C9 C9A C1 122.70(19)
C4A C9A C1 118.43(18)
C10A C10 C4A 122.10(19)
C10 C10A C8A 119.81(17)
C10 C10A C5 121.37(19)
C8A C10A C5 118.8(2)
O1 C11 O2 123.3(4)
O1 C11 C9 127.7(4)
O2 C11 C9 109.1(3)
C11 O2 C12 115.5(3)
O2 C12 O2' 110.7(2)
C2' C1' C9B 120.8(5)
C1' C2' C3' 120.0(6)
C4' C3' C2' 120.7(5)
C3' C4' C4B 121.4(5)
C10' C4B C9B 120.4(5)
C10' C4B C4' 121.8(5)
C9B C4B C4' 117.8(5)
C6' C5' C10B 120.8(4)
C5' C6' C7' 121.6(5)
C8' C7' C6' 119.5(4)
C7' C8' C8B 120.5(4)
C9' C8B C8' 122.0(4)
C9' C8B C10B 119.3(5)
C8' C8B C10B 118.7(5)
C8B C9' C9B 121.9(4)
C8B C9' C11' 119.0(4)
C9B C9' C11' 119.1(4)
C9' C9B C1' 122.6(5)
C9' C9B C4B 118.1(5)
C1' C9B C4B 119.2(4)
C4B C10' C10B 121.4(4)
C10' C10B C5' 122.3(4)
C10' C10B C8B 118.9(5)
C5' C10B C8B 118.9(5)
O1' C11' O2' 123.6(2)
O1' C11' C9' 125.7(3)
O2' C11' C9' 110.7(3)
C11' O2' C12 116.0(2)
O1G C11G O2G 123.0(13)
O1G C11G C9 132.7(12)
O2G C11G C9 104.3(9)
C11G O2G C12F 115.9(13)
O2F C12F O2G 112.8(8)
C2F C1F C9C 118.8(14)
C1F C2F C3F 120.6(14)
C4F C3F C2F 121.3(13)
C3F C4F C4C 120.9(14)
C10F C4C C9C 120.1(14)
C10F C4C C4F 121.8(14)
C9C C4C C4F 118.2(14)
C6F C5F C10C 119.5(14)
C5F C6F C7F 122.8(16)
C8F C7F C6F 118.6(14)
C7F C8F C8C 121.0(13)
C8F C8C C9F 123.8(13)
C8F C8C C10C 117.8(14)
C9F C8C C10C 118.4(13)
C9C C9F C8C 120.8(12)
C9C C9F C11F 118.3(11)
C8C C9F C11F 120.5(11)
C4C C9C C9F 119.3(13)
C4C C9C C1F 120.3(12)
C9F C9C C1F 120.4(12)
C10C C10F C4C 121.7(14)
C10F C10C C5F 120.0(15)
C10F C10C C8C 119.7(15)
C5F C10C C8C 120.3(14)
O1F C11F O2F 121.4(7)
O1F C11F C9F 126.1(11)
O2F C11F C9F 112.4(10)
C11F O2F C12F 115.8(7)

loop_
_geom_bond_atom_site_label_1
_geom_bond_atom_site_label_2
_geom_bond_distance
C1 C2 1.363(3)
C1 C9A 1.430(3)
C2 C3 1.411(4)
C3 C4 1.359(4)
C4 C4A 1.427(3)
C4A C10 1.394(3)
C4A C9A 1.427(3)
C5 C6 1.352(4)
C5 C10A 1.434(3)
C6 C7 1.406(4)
C7 C8 1.367(3)
C8 C8A 1.426(3)
C8A C9 1.407(2)
C8A C10A 1.430(3)
C9 C9A 1.404(3)
C9 C11 1.493(4)
C9 C11G 1.524(12)
C10 C10A 1.382(3)
C11 O1 1.198(5)
C11 O2 1.360(5)
O2 C12 1.419(5)
C12 O2' 1.427(3)
C1' C2' 1.369(6)
C1' C9B 1.417(7)
C2' C3' 1.411(7)
C3' C4' 1.349(8)
C4' C4B 1.431(6)
C4B C10' 1.386(7)
C4B C9B 1.425(5)
C5' C6' 1.336(7)
C5' C10B 1.418(7)
C6' C7' 1.428(5)
C7' C8' 1.368(5)
C8' C8B 1.428(5)
C8B C9' 1.392(7)
C8B C10B 1.433(5)
C9' C9B 1.411(6)
C9' C11' 1.496(5)
C10' C10B 1.404(7)
C11' O1' 1.194(3)
C11' O2' 1.351(3)
C11G O1G 1.221(12)
C11G O2G 1.356(14)
O2G C12F 1.420(15)
C12F O2F 1.410(9)
C1F C2F 1.369(14)
C1F C9C 1.443(16)
C2F C3F 1.397(15)
C3F C4F 1.355(17)
C4F C4C 1.416(15)
C4C C10F 1.391(17)
C4C C9C 1.400(13)
C5F C6F 1.331(16)
C5F C10C 1.422(17)
C6F C7F 1.414(14)
C7F C8F 1.388(15)
C8F C8C 1.418(15)
C8C C9F 1.421(15)
C8C C10C 1.423(14)
C9F C9C 1.409(14)
C9F C11F 1.480(13)
C10F C10C 1.386(16)
C11F O1F 1.212(9)
C11F O2F 1.370(9)

loop_
_geom_torsion_atom_site_label_1
_geom_torsion_atom_site_label_2
_geom_torsion_atom_site_label_3
_geom_torsion_atom_site_label_4
_geom_torsion
C9A C1 C2 C3 -0.6(3)
C1 C2 C3 C4 0.1(3)
C2 C3 C4 C4A -0.2(3)
C3 C4 C4A C10 179.77(19)
C3 C4 C4A C9A 0.8(3)
C10A C5 C6 C7 1.5(3)
C5 C6 C7 C8 -0.7(3)
C6 C7 C8 C8A -0.9(3)
C7 C8 C8A C9 -179.40(19)
C7 C8 C8A C10A 1.8(3)
C8 C8A C9 C9A -179.99(17)
C10A C8A C9 C9A -1.2(3)
C8 C8A C9 C11 -5.0(3)
C10A C8A C9 C11 173.8(2)
C8 C8A C9 C11G 13.6(6)
C10A C8A C9 C11G -167.6(5)
C8A C9 C9A C4A 0.9(3)
C11 C9 C9A C4A -174.1(2)
C11G C9 C9A C4A 166.5(5)
C8A C9 C9A C1 -178.31(17)
C11 C9 C9A C1 6.6(3)
C11G C9 C9A C1 -12.8(6)
C10 C4A C9A C9 0.5(3)
C4 C4A C9A C9 179.48(17)
C10 C4A C9A C1 179.75(17)
C4 C4A C9A C1 -1.2(3)
C2 C1 C9A C9 -179.57(18)
C2 C1 C9A C4A 1.2(3)
C9A C4A C10 C10A -1.6(3)
C4 C4A C10 C10A 179.36(17)
C4A C10 C10A C8A 1.4(3)
C4A C10 C10A C5 -178.63(17)
C9 C8A C10A C10 0.0(3)
C8 C8A C10A C10 178.90(17)
C9 C8A C10A C5 -179.94(16)
C8 C8A C10A C5 -1.1(3)
C6 C5 C10A C10 179.50(19)
C6 C5 C10A C8A -0.5(3)
C9A C9 C11 O1 55.7(6)
C8A C9 C11 O1 -119.4(5)
C11G C9 C11 O1 164(3)
C9A C9 C11 O2 -123.2(3)
C8A C9 C11 O2 61.6(4)
C11G C9 C11 O2 -15(3)
O1 C11 O2 C12 9.1(7)
C9 C11 O2 C12 -171.8(3)
C11 O2 C12 O2' -82.2(4)
C9B C1' C2' C3' 0.3(9)
C1' C2' C3' C4' -0.6(8)
C2' C3' C4' C4B 0.4(7)
C3' C4' C4B C10' 179.5(6)
C3' C4' C4B C9B 0.2(9)
C10B C5' C6' C7' -1.2(9)
C5' C6' C7' C8' 0.8(8)
C6' C7' C8' C8B 0.3(9)
C7' C8' C8B C9' -178.8(7)
C7' C8' C8B C10B -1.0(12)
C8' C8B C9' C9B 179.5(7)
C10B C8B C9' C9B 1.7(13)
C8' C8B C9' C11' -2.9(13)
C10B C8B C9' C11' 179.3(7)
C8B C9' C9B C1' 178.4(8)
C11' C9' C9B C1' 0.8(9)
C8B C9' C9B C4B -0.3(11)
C11' C9' C9B C4B -177.9(6)
C2' C1' C9B C9' -178.4(6)
C2' C1' C9B C4B 0.3(9)
C10' C4B C9B C9' -1.2(10)
C4' C4B C9B C9' 178.2(6)
C10' C4B C9B C1' -179.9(7)
C4' C4B C9B C1' -0.5(9)
C9B C4B C10' C10B 1.2(11)
C4' C4B C10' C10B -178.2(7)
C4B C10' C10B C5' -180.0(7)
C4B C10' C10B C8B 0.2(12)
C6' C5' C10B C10' -179.4(7)
C6' C5' C10B C8B 0.4(11)
C9' C8B C10B C10' -1.7(13)
C8' C8B C10B C10' -179.5(8)
C9' C8B C10B C5' 178.5(8)
C8' C8B C10B C5' 0.7(12)
C8B C9' C11' O1' 100.9(8)
C9B C9' C11' O1' -81.5(6)
C8B C9' C11' O2' -79.1(7)
C9B C9' C11' O2' 98.6(6)
O1' C11' O2' C12 2.0(4)
C9' C11' O2' C12 -178.0(3)
O2 C12 O2' C11' -78.0(3)
C9A C9 C11G O1G -95.4(19)
C8A C9 C11G O1G 71(2)
C11 C9 C11G O1G -177(5)
C9A C9 C11G O2G 84.3(12)
C8A C9 C11G O2G -109.2(11)
C11 C9 C11G O2G 2.7(19)
O1G C11G O2G C12F 1(2)
C9 C11G O2G C12F -178.4(10)
C11G O2G C12F O2F 81.2(15)
C9C C1F C2F C3F -0.5(13)
C1F C2F C3F C4F -0.9(15)
C2F C3F C4F C4C 2(3)
C3F C4F C4C C10F 178(2)
C3F C4F C4C C9C -2(3)
C10C C5F C6F C7F 2(4)
C5F C6F C7F C8F -2(3)
C6F C7F C8F C8C 1(3)
C7F C8F C8C C9F -179(2)
C7F C8F C8C C10C 0(4)
C8F C8C C9F C9C 177(2)
C10C C8C C9F C9C -2(4)
C8F C8C C9F C11F 4(4)
C10C C8C C9F C11F -175(3)
C10F C4C C9C C9F -1(4)
C4F C4C C9C C9F 179(2)
C10F C4C C9C C1F -179(2)
C4F C4C C9C C1F 0(4)
C8C C9F C9C C4C 3(4)
C11F C9F C9C C4C 175(2)
C8C C9F C9C C1F -179(2)
C11F C9F C9C C1F -6(3)
C2F C1F C9C C4C 1(3)
C2F C1F C9C C9F -178.1(17)
C9C C4C C10F C10C -2(4)
C4F C4C C10F C10C 178(3)
C4C C10F C10C C5F -177(3)
C4C C10F C10C C8C 3(5)
C6F C5F C10C C10F 179(3)
C6F C5F C10C C8C -1(5)
C8F C8C C10C C10F -180(3)
C9F C8C C10C C10F -1(5)
C8F C8C C10C C5F 0(5)
C9F C8C C10C C5F 179(3)
C9C C9F C11F O1F -51(2)
C8C C9F C11F O1F 121(2)
C9C C9F C11F O2F 131.5(19)
C8C C9F C11F O2F -56(2)
O1F C11F O2F C12F -8.8(12)
C9F C11F O2F C12F 168.6(9)
O2G C12F O2F C11F 76.1(11)
